data_7060738
loop_
_publ_author_name
'Bortoluzzi, Marco'
'Castro, Jes\'us'
'Di Vera, Andrea'
'Pal\`u, Alberto'
'Ferraro, Valentina'

_publ_section_title
;
 Manganese(ii) bromo- and iodo-complexes with phosphoramidate and
 phosphonate ligands: synthesis, characterization and photoluminescence
;
_journal_issue 29
_journal_name_full 'New Journal of Chemistry'
_journal_page_first 12871
_journal_page_last 12878
_journal_paper_doi 10.1039/D1NJ02053F
_journal_volume 45
_journal_year 2021
_chemical_formula_sum 'C28 H32 I2 Mn N2 O6 P2'
_chemical_formula_weight 863.23
_space_group_crystal_system monoclinic
_space_group_IT_number 14
_space_group_name_Hall '-P 2yn'
_space_group_name_H-M_alt 'P 1 21/n 1'
_atom_sites_solution_hydrogens geom
_atom_sites_solution_primary dual
_audit_creation_method SHELXL-2018/3
_audit_update_record
;
2020-11-17 deposited with the CCDC.	2021-06-14 downloaded from the CCDC.
;
_cell_angle_alpha 90
_cell_angle_beta 103.495(3)
_cell_angle_gamma 90
_cell_formula_units_Z 4
_cell_length_a 10.0153(8)
_cell_length_b 17.3133(14)
_cell_length_c 19.6665(16)
_cell_measurement_reflns_used 9152
_cell_measurement_temperature 100(2)
_cell_measurement_theta_max 28.29
_cell_measurement_theta_min 2.35
_cell_volume 3316.0(5)
_computing_cell_refinement 'Bruker SAINT'
_computing_data_collection 'Bruker APEX3'
_computing_data_reduction 'Bruker SAINT'
_computing_molecular_graphics 'Ortep3for Windows (Farrugia, 1997)'
_computing_structure_refinement 'SHELXL-2018/3 (Sheldrick, 2018)'
_computing_structure_solution 'SHELXT 2018/2 (Sheldrick, 2018)'
_diffrn_ambient_temperature 100(2)
_diffrn_measured_fraction_theta_full 0.998
_diffrn_measured_fraction_theta_max 0.992
_diffrn_measurement_device_type 'Bruker D8 Venture Photon 100 CMOS'
_diffrn_measurement_method '\f and \w scans'
_diffrn_radiation_monochromator 'Incoatec HeliosTM multilayer optics'
_diffrn_radiation_source 'Incoatec high brillance I\muS microsource'
_diffrn_radiation_type MoK\a
_diffrn_radiation_wavelength 0.71073
_diffrn_reflns_av_unetI/netI 0.0299
_diffrn_reflns_Laue_measured_fraction_full 0.998
_diffrn_reflns_Laue_measured_fraction_max 0.992
_diffrn_reflns_limit_h_max 13
_diffrn_reflns_limit_h_min -13
_diffrn_reflns_limit_k_max 23
_diffrn_reflns_limit_k_min -23
_diffrn_reflns_limit_l_max 26
_diffrn_reflns_limit_l_min -11
_diffrn_reflns_number 8310
_diffrn_reflns_point_group_measured_fraction_full 0.998
_diffrn_reflns_point_group_measured_fraction_max 0.992
_diffrn_reflns_theta_full 25.242
_diffrn_reflns_theta_max 28.437
_diffrn_reflns_theta_min 2.353
_exptl_absorpt_coefficient_mu 2.398
_exptl_absorpt_correction_T_max 0.7457
_exptl_absorpt_correction_T_min 0.6383
_exptl_absorpt_correction_type multi-scan
_exptl_absorpt_process_details
;
 SADABS 2016/2: Krause, L., Herbst-Irmer, R., Sheldrick G.M. & Stalke D.,
 J. Appl. Cryst. 48 (2015) 3-10
;
_exptl_crystal_colour yellow
_exptl_crystal_density_diffrn 1.729
_exptl_crystal_description prism
_exptl_crystal_F_000 1692
_exptl_crystal_size_max 0.191
_exptl_crystal_size_mid 0.091
_exptl_crystal_size_min 0.069
_refine_diff_density_max 1.321
_refine_diff_density_min -1.744
_refine_diff_density_rms 0.154
_refine_ls_extinction_method none
_refine_ls_goodness_of_fit_ref 1.119
_refine_ls_hydrogen_treatment constr
_refine_ls_matrix_type full
_refine_ls_number_parameters 375
_refine_ls_number_reflns 8310
_refine_ls_number_restraints 0
_refine_ls_restrained_S_all 1.119
_refine_ls_R_factor_all 0.0589
_refine_ls_R_factor_gt 0.0472
_refine_ls_shift/su_max 0.001
_refine_ls_shift/su_mean 0.000
_refine_ls_structure_factor_coef Fsqd
_refine_ls_weighting_details 'w=1/[\s^2^(Fo^2^)+(0.1147P)^2^+17.5427P] where P=(Fo^2^+2Fc^2^)/3'
_refine_ls_weighting_scheme calc
_refine_ls_wR_factor_gt 0.1777
_refine_ls_wR_factor_ref 0.1889
_reflns_Friedel_coverage 0.000
_reflns_number_gt 7024
_reflns_number_total 8310
_reflns_threshold_expression 'I > 2\s(I)'
_cod_data_source_file d1nj02053f2.cif
_cod_data_source_block MnI2(O=P(OPPh)2(NMe2)_tw
_cod_depositor_comments 'Adding full bibliography for 7060738--7060741.cif.'
_cod_original_sg_symbol_H-M 'P 21/n'
_cod_database_code 7060738
_shelx_shelxl_version_number 2018/3
_shelx_space_group_comment
;
The symmetry employed for this shelxl refinement is uniquely defined
by the following loop, which should always be used as a source of
symmetry information in preference to the above space-group names.
They are only intended as comments.
;
_shelx_estimated_absorpt_t_min 0.657
_shelx_estimated_absorpt_t_max 0.852

loop_
_space_group_symop_operation_xyz
'x, y, z'
'-x+1/2, y+1/2, -z+1/2'
'-x, -y, -z'
'x-1/2, -y-1/2, z-1/2'

loop_
_atom_site_label
_atom_site_type_symbol
_atom_site_fract_x
_atom_site_fract_y
_atom_site_fract_z
_atom_site_U_iso_or_equiv
_atom_site_adp_type
_atom_site_occupancy
_atom_site_site_symmetry_order
_atom_site_calc_flag
_atom_site_refinement_flags_posn
_atom_site_refinement_flags_adp
_atom_site_refinement_flags_occupancy
_atom_site_disorder_assembly
_atom_site_disorder_group
Mn Mn 0.75501(8) 0.74923(5) 0.51081(4) 0.00919(18) Uani 1 1 d . . . . .
I1 I 0.64898(4) 0.85077(2) 0.58657(2) 0.01591(13) Uani 1 1 d . . . . .
I2 I 0.93410(4) 0.65280(2) 0.59108(2) 0.01624(13) Uani 1 1 d . . . . .
P1 P 0.48869(15) 0.65613(8) 0.39197(8) 0.0101(3) Uani 1 1 d . . . . .
N1 N 0.5209(5) 0.6403(3) 0.3161(3) 0.0148(10) Uani 1 1 d . . . . .
C31 C 0.6578(7) 0.6473(4) 0.3024(4) 0.0225(14) Uani 1 1 d . . . . .
H31A H 0.692663 0.595906 0.294937 0.034 Uiso 1 1 calc R U . . .
H31B H 0.719827 0.671863 0.342543 0.034 Uiso 1 1 calc R U . . .
H31C H 0.652701 0.679008 0.260558 0.034 Uiso 1 1 calc R U . . .
C32 C 0.4189(7) 0.6003(4) 0.2623(3) 0.0252(15) Uani 1 1 d . . . . .
H32A H 0.410246 0.626567 0.217312 0.038 Uiso 1 1 calc R U . . .
H32B H 0.330067 0.600741 0.275076 0.038 Uiso 1 1 calc R U . . .
H32C H 0.448192 0.546794 0.258382 0.038 Uiso 1 1 calc R U . . .
O11 O 0.6055(4) 0.6944(2) 0.4398(2) 0.0145(8) Uani 1 1 d . . . . .
O12 O 0.4378(4) 0.5793(2) 0.4211(2) 0.0153(8) Uani 1 1 d . . . . .
O13 O 0.3495(4) 0.7009(2) 0.3817(2) 0.0129(8) Uani 1 1 d . . . . .
C11 C 0.5093(6) 0.5096(3) 0.4188(3) 0.0135(11) Uani 1 1 d . . . . .
C12 C 0.6514(7) 0.5057(4) 0.4374(3) 0.0189(12) Uani 1 1 d . . . . .
H12 H 0.705105 0.550739 0.451004 0.023 Uiso 1 1 calc R U . . .
C13 C 0.7134(7) 0.4338(4) 0.4356(4) 0.0254(15) Uani 1 1 d . . . . .
H13 H 0.810633 0.429517 0.445376 0.031 Uiso 1 1 calc R U . . .
C14 C 0.6305(9) 0.3680(4) 0.4191(4) 0.0295(17) Uani 1 1 d . . . . .
H14 H 0.673274 0.318976 0.419034 0.035 Uiso 1 1 calc R U . . .
C15 C 0.4945(8) 0.3717(4) 0.4035(3) 0.0234(14) Uani 1 1 d . . . . .
H15 H 0.441679 0.325808 0.393335 0.028 Uiso 1 1 calc R U . . .
C16 C 0.4276(7) 0.4441(4) 0.4020(3) 0.0197(13) Uani 1 1 d . . . . .
H16 H 0.330296 0.447727 0.389857 0.024 Uiso 1 1 calc R U . . .
C21 C 0.3421(5) 0.7793(3) 0.3612(3) 0.0135(11) Uani 1 1 d . . . . .
C22 C 0.3649(7) 0.8350(4) 0.4131(4) 0.0200(13) Uani 1 1 d . . . . .
H22 H 0.388881 0.821262 0.461199 0.024 Uiso 1 1 calc R U . . .
C23 C 0.3513(7) 0.9124(4) 0.3919(4) 0.0235(14) Uani 1 1 d . . . . .
H23 H 0.367407 0.951891 0.426389 0.028 Uiso 1 1 calc R U . . .
C24 C 0.3154(7) 0.9324(4) 0.3228(4) 0.0252(14) Uani 1 1 d . . . . .
H24 H 0.304312 0.985249 0.309633 0.030 Uiso 1 1 calc R U . . .
C25 C 0.2951(7) 0.8748(4) 0.2714(4) 0.0248(14) Uani 1 1 d . . . . .
H25 H 0.272772 0.888541 0.223347 0.030 Uiso 1 1 calc R U . . .
C26 C 0.3076(6) 0.7971(4) 0.2911(3) 0.0195(13) Uani 1 1 d . . . . .
H26 H 0.292685 0.757386 0.256832 0.023 Uiso 1 1 calc R U . . .
P2 P 0.90595(14) 0.83842(8) 0.38725(8) 0.0106(3) Uani 1 1 d . . . . .
N2 N 0.7990(5) 0.8556(3) 0.3133(3) 0.0160(10) Uani 1 1 d . . . . .
C61 C 0.6500(7) 0.8551(4) 0.3049(4) 0.0249(14) Uani 1 1 d . . . . .
H61A H 0.615691 0.908336 0.301067 0.037 Uiso 1 1 calc R U . . .
H61B H 0.627495 0.830188 0.345532 0.037 Uiso 1 1 calc R U . . .
H61C H 0.607030 0.826515 0.262424 0.037 Uiso 1 1 calc R U . . .
C62 C 0.8459(8) 0.8967(5) 0.2589(4) 0.0308(16) Uani 1 1 d . . . . .
H62A H 0.806931 0.872563 0.213552 0.046 Uiso 1 1 calc R U . . .
H62B H 0.946350 0.894624 0.268565 0.046 Uiso 1 1 calc R U . . .
H62C H 0.816083 0.950705 0.257869 0.046 Uiso 1 1 calc R U . . .
O21 O 0.8367(4) 0.7993(2) 0.4361(2) 0.0162(9) Uani 1 1 d . . . . .
O22 O 0.9866(4) 0.9137(2) 0.4174(2) 0.0164(9) Uani 1 1 d . . . . .
O23 O 1.0325(4) 0.7934(2) 0.3725(2) 0.0168(9) Uani 1 1 d . . . . .
C41 C 1.0197(6) 0.7149(4) 0.3509(3) 0.0170(12) Uani 1 1 d . . . . .
C42 C 0.9978(7) 0.6969(4) 0.2821(4) 0.0209(13) Uani 1 1 d . . . . .
H42 H 0.985256 0.736551 0.247822 0.025 Uiso 1 1 calc R U . . .
C43 C 0.9939(7) 0.6194(4) 0.2624(4) 0.0228(13) Uani 1 1 d . . . . .
H43 H 0.978600 0.605755 0.214416 0.027 Uiso 1 1 calc R U . . .
C44 C 1.0126(7) 0.5620(4) 0.3135(4) 0.0246(14) Uani 1 1 d . . . . .
H44 H 1.010699 0.509140 0.300366 0.029 Uiso 1 1 calc R U . . .
C45 C 1.0337(7) 0.5817(4) 0.3823(4) 0.0247(14) Uani 1 1 d . . . . .
H45 H 1.046277 0.542263 0.416857 0.030 Uiso 1 1 calc R U . . .
C46 C 1.0370(7) 0.6589(4) 0.4026(4) 0.0202(13) Uani 1 1 d . . . . .
H46 H 1.050629 0.672822 0.450504 0.024 Uiso 1 1 calc R U . . .
C51 C 0.9158(6) 0.9845(3) 0.4161(3) 0.0123(11) Uani 1 1 d . . . . .
C52 C 0.9865(7) 1.0493(4) 0.4014(3) 0.0210(13) Uani 1 1 d . . . . .
H52 H 1.075117 1.044881 0.392055 0.025 Uiso 1 1 calc R U . . .
C53 C 0.9219(8) 1.1216(4) 0.4007(4) 0.0286(16) Uani 1 1 d . . . . .
H53 H 0.967832 1.166967 0.391241 0.034 Uiso 1 1 calc R U . . .
C54 C 0.7947(8) 1.1272(4) 0.4134(3) 0.0268(15) Uani 1 1 d . . . . .
H54 H 0.752275 1.176471 0.412275 0.032 Uiso 1 1 calc R U . . .
C55 C 0.7247(7) 1.0611(4) 0.4283(4) 0.0257(15) Uani 1 1 d . . . . .
H55 H 0.634622 1.065035 0.435848 0.031 Uiso 1 1 calc R U . . .
C56 C 0.7902(6) 0.9895(4) 0.4317(4) 0.0204(13) Uani 1 1 d . . . . .
H56 H 0.747687 0.944641 0.444791 0.024 Uiso 1 1 calc R U . . .

loop_
_atom_site_aniso_label
_atom_site_aniso_U_11
_atom_site_aniso_U_22
_atom_site_aniso_U_33
_atom_site_aniso_U_23
_atom_site_aniso_U_13
_atom_site_aniso_U_12
Mn 0.0091(4) 0.0086(4) 0.0097(4) 0.0001(3) 0.0019(3) -0.0007(3)
I1 0.0139(2) 0.0157(2) 0.0181(2) -0.00666(14) 0.00382(15) 0.00078(13)
I2 0.0142(2) 0.0156(2) 0.0182(2) 0.00593(14) 0.00234(15) 0.00358(13)
P1 0.0080(6) 0.0105(6) 0.0119(7) -0.0019(5) 0.0027(5) -0.0015(5)
N1 0.014(2) 0.018(2) 0.012(2) -0.0057(19) 0.0024(19) -0.0012(19)
C31 0.015(3) 0.032(4) 0.024(3) -0.007(3) 0.013(3) -0.005(3)
C32 0.019(3) 0.038(4) 0.018(3) -0.014(3) 0.003(2) -0.004(3)
O11 0.0085(18) 0.0102(18) 0.022(2) -0.0038(16) -0.0020(15) -0.0030(15)
O12 0.018(2) 0.0120(19) 0.018(2) -0.0009(16) 0.0080(16) -0.0003(16)
O13 0.0071(17) 0.016(2) 0.017(2) 0.0009(16) 0.0054(15) -0.0002(15)
C11 0.011(3) 0.016(3) 0.014(3) -0.001(2) 0.004(2) -0.005(2)
C12 0.021(3) 0.014(3) 0.027(3) 0.002(2) 0.016(3) 0.003(2)
C13 0.021(3) 0.021(3) 0.035(4) 0.002(3) 0.010(3) 0.011(3)
C14 0.053(5) 0.018(3) 0.024(3) 0.004(3) 0.022(3) 0.016(3)
C15 0.044(4) 0.018(3) 0.013(3) -0.007(2) 0.016(3) -0.008(3)
C16 0.029(3) 0.016(3) 0.015(3) -0.002(2) 0.006(2) -0.007(2)
C21 0.006(2) 0.014(3) 0.019(3) 0.000(2) 0.001(2) 0.003(2)
C22 0.022(3) 0.010(3) 0.026(3) -0.003(2) 0.001(3) 0.004(2)
C23 0.033(4) 0.016(3) 0.021(3) -0.003(3) 0.006(3) 0.007(3)
C24 0.029(4) 0.019(3) 0.025(3) 0.005(3) 0.002(3) 0.006(3)
C25 0.022(3) 0.028(4) 0.022(3) 0.010(3) 0.003(3) 0.008(3)
C26 0.015(3) 0.025(3) 0.018(3) 0.000(2) 0.003(2) 0.006(2)
P2 0.0086(6) 0.0105(6) 0.0131(7) 0.0028(5) 0.0030(5) -0.0004(5)
N2 0.018(2) 0.021(3) 0.008(2) 0.0021(19) 0.0007(19) 0.000(2)
C61 0.013(3) 0.038(4) 0.021(3) 0.007(3) -0.002(2) -0.001(3)
C62 0.038(4) 0.038(4) 0.019(3) 0.014(3) 0.013(3) 0.000(3)
O21 0.015(2) 0.013(2) 0.025(2) 0.0032(17) 0.0123(17) -0.0018(16)
O22 0.0103(19) 0.0113(19) 0.027(2) 0.0013(17) 0.0028(16) -0.0013(15)
O23 0.0112(19) 0.014(2) 0.026(2) 0.0019(17) 0.0068(17) 0.0009(15)
C41 0.015(3) 0.015(3) 0.024(3) 0.001(2) 0.009(2) 0.001(2)
C42 0.019(3) 0.021(3) 0.023(3) 0.000(3) 0.006(2) 0.002(2)
C43 0.021(3) 0.030(4) 0.018(3) -0.003(3) 0.005(2) 0.003(3)
C44 0.026(3) 0.019(3) 0.029(4) -0.006(3) 0.007(3) 0.003(3)
C45 0.027(3) 0.019(3) 0.025(3) 0.003(3) 0.000(3) 0.002(3)
C46 0.016(3) 0.018(3) 0.025(3) 0.001(2) 0.003(2) 0.002(2)
C51 0.009(2) 0.018(3) 0.009(2) 0.004(2) 0.0010(19) -0.001(2)
C52 0.026(3) 0.015(3) 0.022(3) 0.000(2) 0.006(3) -0.006(2)
C53 0.042(4) 0.020(3) 0.018(3) 0.004(3) -0.005(3) -0.008(3)
C54 0.035(4) 0.026(3) 0.014(3) -0.005(3) -0.004(3) 0.013(3)
C55 0.020(3) 0.025(3) 0.035(4) 0.002(3) 0.015(3) 0.009(3)
C56 0.013(3) 0.015(3) 0.029(3) -0.002(3) -0.003(2) 0.002(2)

loop_
_atom_type_symbol
_atom_type_description
_atom_type_scat_dispersion_real
_atom_type_scat_dispersion_imag
_atom_type_scat_source
C C 0.0033 0.0016 'International Tables Vol C Tables 4.2.6.8 and 6.1.1.4'
H H 0.0000 0.0000 'International Tables Vol C Tables 4.2.6.8 and 6.1.1.4'
I I -0.4742 1.8119 'International Tables Vol C Tables 4.2.6.8 and 6.1.1.4'
Mn Mn 0.3368 0.7283 'International Tables Vol C Tables 4.2.6.8 and 6.1.1.4'
N N 0.0061 0.0033 'International Tables Vol C Tables 4.2.6.8 and 6.1.1.4'
O O 0.0106 0.0060 'International Tables Vol C Tables 4.2.6.8 and 6.1.1.4'
P P 0.1023 0.0942 'International Tables Vol C Tables 4.2.6.8 and 6.1.1.4'

loop_
_geom_angle_atom_site_label_1
_geom_angle_atom_site_label_2
_geom_angle_atom_site_label_3
_geom_angle
_geom_angle_site_symmetry_1
_geom_angle_site_symmetry_3
_geom_angle_publ_flag
O11 Mn O21 93.39(19) . . ?
O11 Mn I2 113.53(12) . . ?
O21 Mn I2 111.38(13) . . ?
O11 Mn I1 111.40(12) . . ?
O21 Mn I1 113.58(12) . . ?
I2 Mn I1 112.28(3) . . ?
O11 P1 O13 114.1(2) . . ?
O11 P1 O12 114.9(2) . . ?
O13 P1 O12 96.4(2) . . ?
O11 P1 N1 111.4(3) . . ?
O13 P1 N1 109.1(3) . . ?
O12 P1 N1 110.0(3) . . ?
C32 N1 C31 115.7(5) . . ?
C32 N1 P1 119.4(4) . . ?
C31 N1 P1 123.4(4) . . ?
P1 O11 Mn 175.2(3) . . ?
C11 O12 P1 120.0(4) . . ?
C21 O13 P1 119.8(3) . . ?
C12 C11 C16 122.2(6) . . ?
C12 C11 O12 122.1(5) . . ?
C16 C11 O12 115.5(5) . . ?
C11 C12 C13 118.2(6) . . ?
C12 C13 C14 119.2(6) . . ?
C15 C14 C13 122.3(6) . . ?
C14 C15 C16 120.2(6) . . ?
C11 C16 C15 117.8(6) . . ?
C26 C21 C22 122.9(6) . . ?
C26 C21 O13 119.0(5) . . ?
C22 C21 O13 118.0(5) . . ?
C21 C22 C23 117.3(6) . . ?
C24 C23 C22 121.6(6) . . ?
C23 C24 C25 119.8(6) . . ?
C26 C25 C24 119.8(6) . . ?
C21 C26 C25 118.5(6) . . ?
O21 P2 O23 114.5(2) . . ?
O21 P2 O22 114.4(3) . . ?
O23 P2 O22 96.6(2) . . ?
O21 P2 N2 110.9(3) . . ?
O23 P2 N2 108.6(3) . . ?
O22 P2 N2 111.1(3) . . ?
C62 N2 C61 114.6(5) . . ?
C62 N2 P2 119.5(5) . . ?
C61 N2 P2 123.0(4) . . ?
P2 O21 Mn 174.7(3) . . ?
C51 O22 P2 120.0(4) . . ?
C41 O23 P2 120.6(4) . . ?
C42 C41 C46 122.4(6) . . ?
C42 C41 O23 120.0(6) . . ?
C46 C41 O23 117.6(6) . . ?
C41 C42 C43 119.1(6) . . ?
C44 C43 C42 119.7(6) . . ?
C45 C44 C43 120.1(6) . . ?
C44 C45 C46 120.8(7) . . ?
C41 C46 C45 118.0(6) . . ?
C56 C51 C52 122.3(6) . . ?
C56 C51 O22 122.5(5) . . ?
C52 C51 O22 115.1(5) . . ?
C51 C52 C53 117.6(6) . . ?
C54 C53 C52 120.7(7) . . ?
C53 C54 C55 120.9(7) . . ?
C56 C55 C54 118.7(6) . . ?
C51 C56 C55 119.6(6) . . ?

loop_
_geom_bond_atom_site_label_1
_geom_bond_atom_site_label_2
_geom_bond_distance
_geom_bond_site_symmetry_2
_geom_bond_publ_flag
Mn O11 2.029(4) . ?
Mn O21 2.035(4) . ?
Mn I2 2.6786(9) . ?
Mn I1 2.6788(9) . ?
P1 O11 1.477(4) . ?
P1 O13 1.567(4) . ?
P1 O12 1.580(4) . ?
P1 N1 1.623(5) . ?
N1 C32 1.461(8) . ?
N1 C31 1.463(8) . ?
O12 C11 1.409(7) . ?
O13 C21 1.414(7) . ?
C11 C12 1.386(8) . ?
C11 C16 1.393(8) . ?
C12 C13 1.395(8) . ?
C13 C14 1.404(11) . ?
C14 C15 1.327(12) . ?
C15 C16 1.417(10) . ?
C21 C26 1.375(9) . ?
C21 C22 1.384(9) . ?
C22 C23 1.400(9) . ?
C23 C24 1.368(10) . ?
C24 C25 1.399(10) . ?
C25 C26 1.398(10) . ?
P2 O21 1.474(4) . ?
P2 O23 1.572(4) . ?
P2 O22 1.576(4) . ?
P2 N2 1.620(5) . ?
N2 C62 1.451(8) . ?
N2 C61 1.462(8) . ?
O22 C51 1.412(7) . ?
O23 C41 1.421(7) . ?
C41 C42 1.355(9) . ?
C41 C46 1.386(9) . ?
C42 C43 1.395(10) . ?
C43 C44 1.394(10) . ?
C44 C45 1.363(10) . ?
C45 C46 1.394(9) . ?
C51 C56 1.365(9) . ?
C51 C52 1.394(8) . ?
C52 C53 1.408(10) . ?
C53 C54 1.359(11) . ?
C54 C55 1.409(11) . ?
C55 C56 1.396(9) . ?
